data_4077521
loop_
_publ_author_name
'Le Grognec, Erwan'
'Poli, Rinaldo'
'Richard, Philippe'

_publ_section_title
;
 Dialkyl(butadiene)cyclopentadienylmolybdenum(III) Complexes. Synthesis,
 Characterization, and Reactivity
;
_journal_issue 19
_journal_name_full Organometallics
_journal_page_first 3842
_journal_paper_doi 10.1021/om000329t
_journal_volume 19
_journal_year 2000
_chemical_formula_moiety ' (C13 H21 Mo),(C13 H21 Mo)'
_chemical_formula_sum 'C13 H21 Mo'
_chemical_formula_weight 273.24
_chemical_name_systematic
;
 ?
;
_space_group_IT_number 14
_symmetry_cell_setting monoclinic
_symmetry_space_group_name_Hall '-P 2ybc'
_symmetry_space_group_name_H-M 'P 1 21/c 1'
_atom_sites_solution_hydrogens geom
_atom_sites_solution_primary direct
_atom_sites_solution_secondary difmap
_audit_creation_method SHELXL
_cell_angle_alpha 90.00
_cell_angle_beta 91.248(8)
_cell_angle_gamma 90.00
_cell_formula_units_Z 8
_cell_length_a 15.0920(10)
_cell_length_b 7.4580(10)
_cell_length_c 22.186(2)
_cell_measurement_reflns_used 25
_cell_measurement_temperature 293(2)
_cell_measurement_theta_max 18.04
_cell_measurement_theta_min 10.39
_cell_volume 2496.6(4)
_computing_cell_refinement 'SET4 (de Boer & Duisenberg, 1984)'
_computing_data_collection 'CAD4 EXPRESS'
_computing_data_reduction 'XCAD4 (Harms, 1996)'
_computing_molecular_graphics ORTEP3
_computing_structure_refinement 'SHELXL97 (Sheldrick, 1997) '
_computing_structure_solution 'SHELXS97 (Sheldrick, 1997) '
_diffrn_ambient_temperature 293(2)
_diffrn_measurement_device 'Enraf Nonius CAD4'
_diffrn_measurement_method omega-scans
_diffrn_radiation_monochromator graphite
_diffrn_radiation_source 'fine-focus sealed tube'
_diffrn_radiation_type MoK\a
_diffrn_radiation_wavelength 0.71073
_diffrn_reflns_av_R_equivalents 0.0267
_diffrn_reflns_av_sigmaI/netI 0.0145
_diffrn_reflns_limit_h_max 18
_diffrn_reflns_limit_h_min -18
_diffrn_reflns_limit_k_max 9
_diffrn_reflns_limit_k_min 0
_diffrn_reflns_limit_l_max 27
_diffrn_reflns_limit_l_min 0
_diffrn_reflns_number 4687
_diffrn_reflns_theta_max 26.31
_diffrn_reflns_theta_min 2.30
_diffrn_standards_decay_% 12.5
_diffrn_standards_interval_time 7200
_diffrn_standards_number 3
_exptl_absorpt_coefficient_mu 1.013
_exptl_absorpt_correction_T_max 100
_exptl_absorpt_correction_T_min 85.9
_exptl_absorpt_correction_type psi-scan
_exptl_crystal_colour green
_exptl_crystal_density_diffrn 1.454
_exptl_crystal_density_method none
_exptl_crystal_description prism
_exptl_crystal_F_000 1128
_exptl_crystal_size_max 0.32
_exptl_crystal_size_mid 0.30
_exptl_crystal_size_min 0.25
_refine_diff_density_max 0.331
_refine_diff_density_min -0.532
_refine_diff_density_rms 0.083
_refine_ls_extinction_method none
_refine_ls_goodness_of_fit_all 1.063
_refine_ls_goodness_of_fit_obs 1.101
_refine_ls_hydrogen_treatment riding
_refine_ls_matrix_type full
_refine_ls_number_parameters 285
_refine_ls_number_reflns 4561
_refine_ls_number_restraints 0
_refine_ls_restrained_S_all 1.063
_refine_ls_restrained_S_obs 1.101
_refine_ls_R_factor_all 0.0329
_refine_ls_R_factor_obs 0.0276
_refine_ls_shift/esd_max 0.002
_refine_ls_shift/esd_mean 0.000
_refine_ls_structure_factor_coef Fsqd
_refine_ls_weighting_details 'w=1/[\s^2^(Fo^2^)+(0.0418P)^2^+0.9783P] where P=(Fo^2^+2Fc^2^)/3'
_refine_ls_weighting_scheme calc
_refine_ls_wR_factor_all 0.0747
_refine_ls_wR_factor_obs 0.0727
_reflns_number_observed 4053
_reflns_number_total 4561
_reflns_observed_criterion >2sigma(I)
_cod_data_source_file om000329t.cif
_cod_data_source_block poli8a
_cod_depositor_comments
;
The following automatic conversions were performed:

'_refine_ls_weighting_scheme' value 'calc
w=1/[\s^2^(Fo^2^)+(0.0418P)^2^+0.9783P] where P=(Fo^2^+2Fc^2^)/3' was
changed to 'calc'. New tag '_refine_ls_weighting_details' was
created. The value of the new tag was set to
'w=1/[\s^2^(Fo^2^)+(0.0418P)^2^+0.9783P] where P=(Fo^2^+2Fc^2^)/3'.

Automatic conversion script
Id: cif_fix_values 3143 2015-03-26 13:38:13Z robertas 
;
_cod_original_sg_symbol_H-M P21/c
_cod_database_code 4077521

loop_
_symmetry_equiv_pos_as_xyz
'x, y, z'
'-x, y+1/2, -z+1/2'
'-x, -y, -z'
'x, -y-1/2, z-1/2'

loop_
_atom_site_aniso_label
_atom_site_aniso_U_11
_atom_site_aniso_U_22
_atom_site_aniso_U_33
_atom_site_aniso_U_23
_atom_site_aniso_U_13
_atom_site_aniso_U_12
Mo* 0.03734(12) 0.03074(12) 0.03279(12) 0.00001(7) 0.00590(8) -0.00080(7)
C3* 0.0501(13) 0.0329(12) 0.0517(14) 0.0025(10) 0.0087(11) 0.0043(10)
C2* 0.0536(13) 0.0353(12) 0.0503(14) -0.0089(11) 0.0097(11) -0.0046(10)
C4* 0.062(2) 0.0434(13) 0.0456(14) 0.0100(12) 0.0013(12) 0.0059(12)
C1* 0.0473(14) 0.0484(14) 0.058(2) -0.0128(13) 0.0048(12) -0.0094(11)
C5* 0.083(2) 0.066(2) 0.056(2) -0.0236(15) 0.0102(14) 0.003(2)
C6* 0.057(2) 0.058(2) 0.086(2) 0.005(2) 0.0113(15) 0.0180(13)
C7* 0.0468(14) 0.055(2) 0.068(2) -0.0023(13) 0.0098(12) -0.0081(12)
C9* 0.125(3) 0.0310(14) 0.106(3) -0.003(2) 0.062(3) 0.012(2)
C12* 0.118(3) 0.080(2) 0.050(2) -0.003(2) 0.037(2) 0.034(2)
C8* 0.079(2) 0.064(2) 0.0416(14) 0.0084(13) 0.0075(13) 0.0098(15)
C11* 0.061(2) 0.067(2) 0.111(3) -0.033(2) 0.046(2) -0.006(2)
C10* 0.087(2) 0.118(3) 0.070(2) -0.033(2) -0.014(2) 0.072(3)
C13* 0.075(2) 0.082(2) 0.080(2) -0.049(2) 0.003(2) 0.005(2)
Mo 0.03778(12) 0.03037(12) 0.04112(13) -0.00193(8) 0.00739(9) -0.00319(7)
C2 0.064(2) 0.0392(13) 0.056(2) -0.0153(12) 0.0141(12) -0.0152(12)
C7 0.0452(13) 0.052(2) 0.064(2) 0.0041(13) 0.0048(11) -0.0084(11)
C8 0.071(2) 0.066(2) 0.057(2) 0.0152(15) -0.0017(14) 0.0023(15)
C3 0.062(2) 0.0295(12) 0.058(2) -0.0036(11) 0.0170(12) 0.0001(10)
C1 0.051(2) 0.063(2) 0.072(2) -0.018(2) 0.0069(14) -0.0193(14)
C4 0.072(2) 0.0378(13) 0.051(2) 0.0056(12) 0.0125(13) 0.0040(13)
C6 0.075(2) 0.057(2) 0.088(2) -0.003(2) 0.023(2) 0.0203(15)
C5 0.096(2) 0.080(2) 0.057(2) -0.027(2) 0.008(2) -0.013(2)
C11 0.072(2) 0.068(2) 0.085(2) -0.023(2) 0.042(2) -0.006(2)
C12 0.113(3) 0.084(3) 0.050(2) -0.022(2) 0.014(2) 0.026(2)
C10 0.082(2) 0.083(3) 0.093(3) -0.009(2) 0.017(2) 0.045(2)
C9 0.168(4) 0.0245(14) 0.135(4) -0.014(2) 0.093(4) -0.004(2)
C13 0.074(2) 0.127(4) 0.127(4) -0.101(3) 0.019(2) -0.017(2)

loop_
_atom_site_label
_atom_site_type_symbol
_atom_site_fract_x
_atom_site_fract_y
_atom_site_fract_z
_atom_site_U_iso_or_equiv
_atom_site_thermal_displace_type
_atom_site_occupancy
_atom_site_calc_flag
_atom_site_refinement_flags
Mo* Mo 0.619367(11) 0.59263(2) 0.139291(8) 0.03355(8) Uani 1 d .
C3* C 0.6929(2) 0.3149(3) 0.13285(11) 0.0448(5) Uani 1 d .
C2* C 0.6241(2) 0.3121(3) 0.09009(11) 0.0463(5) Uani 1 d .
C4* C 0.6707(2) 0.3622(4) 0.19318(12) 0.0503(6) Uani 1 d .
H4A* H 0.6166(19) 0.3044(41) 0.2122(13) 0.065 Uiso 1 d .
H4B* H 0.7181(18) 0.3793(38) 0.2229(13) 0.065 Uiso 1 d .
C1* C 0.5378(2) 0.3561(4) 0.11074(14) 0.0511(6) Uani 1 d .
H1A* H 0.5137(19) 0.3136(41) 0.1480(14) 0.066 Uiso 1 d .
H1B* H 0.4929(18) 0.3729(39) 0.0795(13) 0.066 Uiso 1 d .
C5* C 0.6389(2) 0.2652(4) 0.02525(13) 0.0684(8) Uani 1 d .
H5*1 H 0.6961(6) 0.3076(24) 0.0137(3) 0.089 Uiso 1 calc R
H5*2 H 0.5939(8) 0.3206(22) 0.0003(2) 0.089 Uiso 1 calc R
H5*3 H 0.6361(13) 0.1374(5) 0.0203(2) 0.089 Uiso 1 calc R
C6* C 0.7870(2) 0.2712(4) 0.11675(15) 0.0671(8) Uani 1 d .
H6*1 H 0.7999(4) 0.3228(22) 0.0783(4) 0.087 Uiso 1 calc R
H6*2 H 0.7942(4) 0.1434(4) 0.1148(9) 0.087 Uiso 1 calc R
H6*3 H 0.8269(2) 0.3194(22) 0.1469(5) 0.087 Uiso 1 calc R
C7* C 0.7604(2) 0.6808(4) 0.13395(13) 0.0562(7) Uani 1 d .
H7*1 H 0.7921(3) 0.6450(21) 0.1699(4) 0.073 Uiso 1 calc R
H7*2 H 0.7626(2) 0.8089(4) 0.1301(8) 0.073 Uiso 1 calc R
H7*3 H 0.7870(4) 0.6264(19) 0.0996(5) 0.073 Uiso 1 calc R
C9* C 0.5788(3) 0.8816(4) 0.1631(2) 0.0865(12) Uani 1 d .
H9* H 0.6029(3) 0.9766(4) 0.1418(2) 0.112 Uiso 1 calc R
C12* C 0.5584(3) 0.6755(5) 0.23207(15) 0.0821(11) Uani 1 d .
H12* H 0.5670(3) 0.6053(5) 0.26635(15) 0.107 Uiso 1 calc R
C8* C 0.6243(2) 0.6754(4) 0.04371(11) 0.0616(7) Uani 1 d .
H8*1 H 0.6339(13) 0.8025(6) 0.04148(11) 0.080 Uiso 1 calc R
H8*2 H 0.5692(5) 0.6458(24) 0.0237(2) 0.080 Uiso 1 calc R
H8*3 H 0.6719(8) 0.6139(20) 0.0245(2) 0.080 Uiso 1 calc R
C11* C 0.4909(2) 0.6598(5) 0.1930(2) 0.0792(11) Uani 1 d .
H11* H 0.4449(2) 0.5773(5) 0.1954(2) 0.103 Uiso 1 calc R
C10* C 0.5006(3) 0.7880(6) 0.1476(2) 0.0920(14) Uani 1 d .
H10* H 0.4633(3) 0.8073(6) 0.1144(2) 0.120 Uiso 1 calc R
C13* C 0.6127(2) 0.8084(5) 0.2147(2) 0.0791(10) Uani 1 d .
H13* H 0.6647(2) 0.8439(5) 0.2346(2) 0.103 Uiso 1 calc R
Mo Mo 0.126243(11) 0.39942(2) 0.139254(8) 0.03633(8) Uani 1 d .
C2 C 0.1149(2) 0.1366(3) 0.08019(12) 0.0529(6) Uani 1 d .
C7 C 0.2691(2) 0.4636(4) 0.12857(12) 0.0535(6) Uani 1 d .
H7A H 0.2885(3) 0.4189(20) 0.0905(4) 0.070 Uiso 1 calc R
H7B H 0.3032(2) 0.4083(19) 0.1605(5) 0.070 Uiso 1 calc R
H7C H 0.2773(2) 0.5912(4) 0.1301(8) 0.070 Uiso 1 calc R
C8 C 0.1252(2) 0.5130(4) 0.04657(13) 0.0648(8) Uani 1 d .
H8A H 0.0673(4) 0.4993(25) 0.0285(4) 0.084 Uiso 1 calc R
H8B H 0.1678(10) 0.4508(18) 0.0228(3) 0.084 Uiso 1 calc R
H8C H 0.1402(13) 0.6380(8) 0.04844(15) 0.084 Uiso 1 calc R
C3 C 0.1860(2) 0.1133(3) 0.12089(12) 0.0495(6) Uani 1 d .
C1 C 0.0327(2) 0.1903(4) 0.1049(2) 0.0622(8) Uani 1 d .
H1A H 0.0103(22) 0.1340(47) 0.1385(16) 0.081 Uiso 1 d .
H1B H -0.0122(21) 0.2185(43) 0.0759(14) 0.081 Uiso 1 d .
C4 C 0.1690(2) 0.1449(4) 0.18273(13) 0.0537(6) Uani 1 d .
H4A H 0.1183(21) 0.0971(40) 0.2025(14) 0.070 Uiso 1 d .
H4B H 0.2164(19) 0.1475(41) 0.2097(13) 0.070 Uiso 1 d .
C6 C 0.2767(2) 0.0574(4) 0.1008(2) 0.0731(9) Uani 1 d .
H6A H 0.2885(6) 0.1113(22) 0.0625(5) 0.095 Uiso 1 calc R
H6B H 0.2789(5) -0.0707(5) 0.0971(9) 0.095 Uiso 1 calc R
H6C H 0.3205(2) 0.0961(24) 0.1300(5) 0.095 Uiso 1 calc R
C5 C 0.1243(2) 0.1084(5) 0.01358(13) 0.0774(10) Uani 1 d .
H5A H 0.1811(6) 0.1514(27) 0.0014(2) 0.101 Uiso 1 calc R
H5B H 0.0784(9) 0.1729(24) -0.00779(14) 0.101 Uiso 1 calc R
H5C H 0.1193(14) -0.0171(5) 0.0045(2) 0.101 Uiso 1 calc R
C11 C 0.0113(2) 0.4615(5) 0.2064(2) 0.0745(10) Uani 1 d .
H11 H -0.0343(2) 0.3797(5) 0.2120(2) 0.097 Uiso 1 calc R
C12 C 0.0861(3) 0.4684(5) 0.23905(14) 0.0825(11) Uani 1 d .
H12 H 0.1009(3) 0.3933(5) 0.27117(14) 0.107 Uiso 1 calc R
C10 C 0.0114(3) 0.5913(5) 0.1636(2) 0.0861(11) Uani 1 d .
H10 H -0.0338(3) 0.6135(5) 0.1354(2) 0.112 Uiso 1 calc R
C9 C 0.0899(4) 0.6848(4) 0.1689(2) 0.108(2) Uani 1 d .
H9 H 0.1078(4) 0.7808(4) 0.1454(2) 0.140 Uiso 1 calc R
C13 C 0.1380(3) 0.6046(7) 0.2177(2) 0.109(2) Uani 1 d .
H13 H 0.1938(3) 0.6379(7) 0.2323(2) 0.142 Uiso 1 calc R

loop_
_atom_type_symbol
_atom_type_description
_atom_type_scat_dispersion_real
_atom_type_scat_dispersion_imag
_atom_type_scat_source
C C 0.0033 0.0016 'International Tables Vol C Tables 4.2.6.8 and 6.1.1.4'
Mo Mo -1.6832 0.6857 'International Tables Vol C Tables 4.2.6.8 and 6.1.1.4'
H H 0.0000 0.0000 'International Tables Vol C Tables 4.2.6.8 and 6.1.1.4'

loop_
_geom_angle_atom_site_label_1
_geom_angle_atom_site_label_2
_geom_angle_atom_site_label_3
_geom_angle
C8* Mo* C4* 135.48(10)
C8* Mo* C7* 79.33(11)
C4* Mo* C7* 86.27(11)
C8* Mo* C1* 88.76(12)
C4* Mo* C1* 74.07(12)
C7* Mo* C1* 137.48(10)
C8* Mo* C9* 88.46(13)
C4* Mo* C9* 133.71(13)
C7* Mo* C9* 89.72(13)
C1* Mo* C9* 130.95(14)
C8* Mo* C10* 86.76(13)
C4* Mo* C10* 134.67(14)
C7* Mo* C10* 123.9(2)
C1* Mo* C10* 95.54(14)
C9* Mo* C10* 35.42(14)
C8* Mo* C13* 119.97(14)
C4* Mo* C13* 99.67(13)
C7* Mo* C13* 83.71(12)
C1* Mo* C13* 135.91(12)
C9* Mo* C13* 34.14(14)
C10* Mo* C13* 57.50(13)
C8* Mo* C11* 118.14(14)
C4* Mo* C11* 100.00(13)
C7* Mo* C11* 139.59(12)
C1* Mo* C11* 81.75(11)
C9* Mo* C11* 57.23(12)
C10* Mo* C11* 34.81(14)
C13* Mo* C11* 55.89(12)
C8* Mo* C3* 99.30(10)
C4* Mo* C3* 36.28(9)
C7* Mo* C3* 78.75(9)
C1* Mo* C3* 63.00(9)
C9* Mo* C3* 164.58(15)
C10* Mo* C3* 157.31(15)
C13* Mo* C3* 132.84(12)
C11* Mo* C3* 127.79(11)
C8* Mo* C12* 141.88(12)
C4* Mo* C12* 82.59(12)
C7* Mo* C12* 111.08(14)
C1* Mo* C12* 103.40(13)
C9* Mo* C12* 56.20(13)
C10* Mo* C12* 56.53(13)
C13* Mo* C12* 33.46(13)
C11* Mo* C12* 32.80(12)
C3* Mo* C12* 118.51(11)
C8* Mo* C2* 78.59(10)
C4* Mo* C2* 63.26(10)
C7* Mo* C2* 101.43(9)
C1* Mo* C2* 36.06(9)
C9* Mo* C2* 160.91(15)
C10* Mo* C2* 128.62(13)
C13* Mo* C2* 161.43(13)
C11* Mo* C2* 117.14(10)
C3* Mo* C2* 34.31(8)
C12* Mo* C2* 130.74(12)
C2* C3* C4* 117.1(2)
C2* C3* C6* 121.9(2)
C4* C3* C6* 121.0(2)
C2* C3* Mo* 73.10(14)
C4* C3* Mo* 66.82(13)
C6* C3* Mo* 130.7(2)
C3* C2* C1* 116.7(2)
C3* C2* C5* 122.1(2)
C1* C2* C5* 121.1(2)
C3* C2* Mo* 72.59(14)
C1* C2* Mo* 67.12(14)
C5* C2* Mo* 131.0(2)
C3* C4* Mo* 76.89(14)
C2* C1* Mo* 76.82(14)
C13* C9* C10* 107.7(3)
C13* C9* Mo* 73.7(2)
C10* C9* Mo* 72.9(2)
C11* C12* C13* 109.9(3)
C11* C12* Mo* 73.5(2)
C13* C12* Mo* 72.0(2)
C12* C11* C10* 108.6(3)
C12* C11* Mo* 73.7(2)
C10* C11* Mo* 71.4(2)
C11* C10* C9* 105.3(3)
C11* C10* Mo* 73.8(2)
C9* C10* Mo* 71.7(2)
C12* C13* C9* 108.4(3)
C12* C13* Mo* 74.5(2)
C9* C13* Mo* 72.1(2)
C4 Mo C8 136.38(11)
C4 Mo C7 87.54(11)
C8 Mo C7 78.85(11)
C4 Mo C1 74.08(13)
C8 Mo C1 87.64(13)
C7 Mo C1 136.24(11)
C4 Mo C9 137.5(2)
C8 Mo C9 85.13(15)
C7 Mo C9 93.96(14)
C1 Mo C9 126.4(2)
C4 Mo C10 129.65(13)
C8 Mo C10 89.44(13)
C7 Mo C10 128.47(13)
C1 Mo C10 92.33(14)
C9 Mo C10 34.70(14)
C4 Mo C13 102.8(2)
C8 Mo C13 116.2(2)
C7 Mo C13 83.09(12)
C1 Mo C13 139.11(14)
C9 Mo C13 35.8(2)
C10 Mo C13 57.6(2)
C4 Mo C3 36.03(9)
C8 Mo C3 100.38(11)
C7 Mo C3 78.53(10)
C1 Mo C3 63.15(11)
C9 Mo C3 169.5(2)
C10 Mo C3 152.82(13)
C13 Mo C3 134.7(2)
C4 Mo C11 95.99(12)
C8 Mo C11 121.29(13)
C7 Mo C11 138.85(12)
C1 Mo C11 83.34(12)
C9 Mo C11 56.88(12)
C10 Mo C11 33.70(12)
C13 Mo C11 56.09(13)
C3 Mo C11 125.23(11)
C4 Mo C2 63.12(10)
C8 Mo C2 78.71(11)
C7 Mo C2 100.24(10)
C1 Mo C2 36.02(10)
C9 Mo C2 155.9(2)
C10 Mo C2 126.56(13)
C13 Mo C2 165.1(2)
C3 Mo C2 34.46(9)
C11 Mo C2 117.92(10)
C4 Mo C12 81.79(12)
C8 Mo C12 141.82(13)
C7 Mo C12 108.74(13)
C1 Mo C12 107.43(14)
C9 Mo C12 57.50(14)
C10 Mo C12 55.94(13)
C13 Mo C12 34.07(15)
C3 Mo C12 117.77(12)
C11 Mo C12 32.70(12)
C2 Mo C12 133.09(13)
C3 C2 C1 116.6(3)
C3 C2 C5 122.1(3)
C1 C2 C5 121.3(3)
C3 C2 Mo 72.50(14)
C1 C2 Mo 66.82(14)
C5 C2 Mo 130.9(2)
C2 C3 C4 116.9(2)
C2 C3 C6 122.1(2)
C4 C3 C6 121.0(3)
C2 C3 Mo 73.04(14)
C4 C3 Mo 66.75(14)
C6 C3 Mo 130.9(2)
C2 C1 Mo 77.16(15)
C3 C4 Mo 77.2(2)
C12 C11 C10 109.9(4)
C12 C11 Mo 74.0(2)
C10 C11 Mo 71.7(2)
C11 C12 C13 108.9(4)
C11 C12 Mo 73.3(2)
C13 C12 Mo 71.2(2)
C11 C10 C9 108.4(4)
C11 C10 Mo 74.6(2)
C9 C10 Mo 71.8(2)
C10 C9 C13 106.0(3)
C10 C9 Mo 73.5(2)
C13 C9 Mo 73.0(2)
C12 C13 C9 106.8(3)
C12 C13 Mo 74.7(2)
C9 C13 Mo 71.2(2)

loop_
_geom_bond_atom_site_label_1
_geom_bond_atom_site_label_2
_geom_bond_distance
Mo* C8* 2.211(2)
Mo* C4* 2.223(3)
Mo* C7* 2.233(2)
Mo* C1* 2.235(3)
Mo* C9* 2.305(3)
Mo* C10* 2.321(3)
Mo* C13* 2.325(3)
Mo* C11* 2.352(3)
Mo* C3* 2.355(2)
Mo* C12* 2.355(3)
Mo* C2* 2.362(2)
C3* C2* 1.391(3)
C3* C4* 1.431(4)
C3* C6* 1.509(3)
C2* C1* 1.428(3)
C2* C5* 1.502(3)
C9* C13* 1.359(5)
C9* C10* 1.407(5)
C12* C11* 1.329(5)
C12* C13* 1.347(5)
C11* C10* 1.398(5)
Mo C4 2.219(3)
Mo C8 2.224(3)
Mo C7 2.226(2)
Mo C1 2.227(3)
Mo C9 2.297(3)
Mo C10 2.320(3)
Mo C13 2.321(3)
Mo C3 2.355(2)
Mo C11 2.357(3)
Mo C2 2.362(2)
Mo C12 2.365(3)
C2 C3 1.397(4)
C2 C1 1.425(4)
C2 C5 1.503(4)
C3 C4 1.421(4)
C3 C6 1.508(4)
C11 C12 1.329(5)
C11 C10 1.356(5)
C12 C13 1.373(6)
C10 C9 1.377(6)
C9 C13 1.421(6)
